data_4123300
loop_
_publ_author_name
'Bellone, Donatela E.'
'Bours, Justin'
'Menke, Elisabeth H.'
'Fischer, Felix R.'

_publ_section_title
;
 Highly Selective Molybdenum ONO Pincer Complex Initiates the Living
 Ring-Opening Metathesis Polymerization of Strained Alkynes with
 Exceptionally Low Polydispersity Indices.
;
_journal_issue 2
_journal_name_full 'Journal of the American Chemical Society'
_journal_page_first 850
_journal_page_last 856
_journal_paper_doi 10.1021/ja510919v
_journal_volume 137
_journal_year 2015
_chemical_formula_moiety 'C28 H36 O2'
_chemical_formula_sum 'C28 H36 O2'
_chemical_formula_weight 404.57
_chemical_name_common deb_1_051
_chemical_name_systematic
;
 ?
;
_space_group_IT_number 14
_symmetry_cell_setting monoclinic
_symmetry_space_group_name_Hall '-P 2ybc'
_symmetry_space_group_name_H-M 'P 1 21/c 1'
_atom_sites_solution_hydrogens geom
_atom_sites_solution_primary direct
_atom_sites_solution_secondary difmap
_audit_creation_method SHELXL-97
_cell_angle_alpha 90.00
_cell_angle_beta 97.153(2)
_cell_angle_gamma 90.00
_cell_formula_units_Z 4
_cell_length_a 22.8625(8)
_cell_length_b 6.7348(2)
_cell_length_c 15.0755(5)
_cell_measurement_reflns_used 3821
_cell_measurement_temperature 100(2)
_cell_measurement_theta_max 68.20
_cell_measurement_theta_min 3.90
_cell_volume 2303.17(13)
_computing_cell_refinement 'Bruker SAINT'
_computing_data_collection 'Bruker APEX2'
_computing_data_reduction 'Bruker SAINT'
_computing_molecular_graphics ORTEP-32
_computing_publication_material WinGX
_computing_structure_refinement 'SHELXL-97 (Sheldrick, 2008)'
_computing_structure_solution 'SHELXS-97 (Sheldrick, 2008)'
_diffrn_ambient_temperature 100(2)
_diffrn_detector_area_resol_mean 8.366
_diffrn_measured_fraction_theta_full 0.998
_diffrn_measured_fraction_theta_max 0.992
_diffrn_measurement_device_type 'Bruker APEX-II CCD'
_diffrn_measurement_method 'phi and omega scans'
_diffrn_radiation_monochromator 'HELIOS multilayer mirrors'
_diffrn_radiation_source 'microfocus rotating anode'
_diffrn_radiation_type CuK\a
_diffrn_radiation_wavelength 1.54178
_diffrn_reflns_av_R_equivalents 0.0000
_diffrn_reflns_av_sigmaI/netI 0.0225
_diffrn_reflns_limit_h_max 27
_diffrn_reflns_limit_h_min -27
_diffrn_reflns_limit_k_max 8
_diffrn_reflns_limit_k_min 0
_diffrn_reflns_limit_l_max 18
_diffrn_reflns_limit_l_min 0
_diffrn_reflns_number 4188
_diffrn_reflns_theta_full 67.00
_diffrn_reflns_theta_max 68.26
_diffrn_reflns_theta_min 3.90
_exptl_absorpt_coefficient_mu 0.547
_exptl_absorpt_correction_T_max 0.995
_exptl_absorpt_correction_T_min 0.974
_exptl_absorpt_correction_type multi-scan
_exptl_absorpt_process_details SADABS
_exptl_crystal_colour colourless
_exptl_crystal_density_diffrn 1.167
_exptl_crystal_density_method 'not measured'
_exptl_crystal_description Plate
_exptl_crystal_F_000 880
_exptl_crystal_size_max 0.08
_exptl_crystal_size_mid 0.04
_exptl_crystal_size_min 0.01
_refine_diff_density_max 0.179
_refine_diff_density_min -0.150
_refine_diff_density_rms 0.033
_refine_ls_extinction_method none
_refine_ls_goodness_of_fit_ref 1.024
_refine_ls_hydrogen_treatment constr
_refine_ls_matrix_type full
_refine_ls_number_parameters 274
_refine_ls_number_reflns 4188
_refine_ls_number_restraints 0
_refine_ls_restrained_S_all 1.024
_refine_ls_R_factor_all 0.0331
_refine_ls_R_factor_gt 0.0292
_refine_ls_shift/su_max 0.011
_refine_ls_shift/su_mean 0.002
_refine_ls_structure_factor_coef Fsqd
_refine_ls_weighting_details 'calc w=1/[\s^2^(Fo^2^)+(0.0538P)^2^+0.0948P] where P=(Fo^2^+2Fc^2^)/3'
_refine_ls_weighting_scheme calc
_refine_ls_wR_factor_gt 0.0756
_refine_ls_wR_factor_ref 0.0779
_reflns_number_gt 3854
_reflns_number_total 4188
_reflns_threshold_expression >2sigma(I)
_cod_data_source_file ja510919v_si_002.cif
_cod_data_source_block shelxl
_cod_depositor_comments
;
The following automatic conversions were performed:

'_symmetry_cell_setting' value 'Monoclinic' changed to 'monoclinic'
according to
/home/saulius/struct/COD-crude-data--automatic-downloads/rss-feeds/ACS/lib/dictionaries/cif_core.dic
dictionary named 'cif_core.dic' version 2.4.2 from 2011-04-26.

Automatic conversion script
Id: cif_fix_values 2935 2014-11-11 08:27:57Z andrius 

 Adding full bibliography for 4123299--4123300.cif.
;
_cod_original_sg_symbol_H-M P2(1)/c
_cod_database_code 4123300

loop_
_symmetry_equiv_pos_as_xyz
'x, y, z'
'-x, y+1/2, -z+1/2'
'-x, -y, -z'
'x, -y-1/2, z-1/2'

loop_
_atom_site_label
_atom_site_type_symbol
_atom_site_fract_x
_atom_site_fract_y
_atom_site_fract_z
_atom_site_U_iso_or_equiv
_atom_site_adp_type
_atom_site_occupancy
_atom_site_symmetry_multiplicity
_atom_site_calc_flag
_atom_site_refinement_flags
O2 O 0.97902(4) 0.13939(14) 0.87216(7) 0.0252(2) Uani 1 1 d .
O1 O 0.53843(4) -0.37281(14) 0.69674(7) 0.0235(2) Uani 1 1 d .
C3 C 0.87276(6) -0.34176(19) 0.79220(9) 0.0197(3) Uani 1 1 d .
C17 C 0.49636(6) -0.4943(2) 0.64235(9) 0.0234(3) Uani 1 1 d .
H17A H 0.4897 -0.6171 0.6732 0.028 Uiso 1 1 calc R
H17B H 0.5110 -0.5268 0.5864 0.028 Uiso 1 1 calc R
C6 C 0.94739(5) -0.0272(2) 0.84636(9) 0.0206(3) Uani 1 1 d .
C13 C 0.59589(5) -0.4333(2) 0.70698(9) 0.0212(3) Uani 1 1 d .
C23 C 1.04085(5) 0.12374(19) 0.90494(9) 0.0214(3) Uani 1 1 d .
H23A H 1.0620 0.0547 0.8623 0.026 Uiso 1 1 calc R
H23B H 1.0466 0.0532 0.9615 0.026 Uiso 1 1 calc R
C7 C 0.88835(5) 0.00927(19) 0.81421(9) 0.0204(3) Uani 1 1 d .
H7 H 0.8743 0.1390 0.8115 0.025 Uiso 1 1 calc R
C14 C 0.61527(6) -0.6175(2) 0.68070(9) 0.0219(3) Uani 1 1 d .
H14 H 0.5885 -0.7108 0.6546 0.026 Uiso 1 1 calc R
C16 C 0.71574(6) -0.52301(19) 0.73375(9) 0.0206(3) Uani 1 1 d .
C8 C 0.85058(5) -0.14449(19) 0.78651(8) 0.0197(3) Uani 1 1 d .
C5 C 0.96943(5) -0.2196(2) 0.85089(9) 0.0212(3) Uani 1 1 d .
H5 H 1.0088 -0.2434 0.8716 0.025 Uiso 1 1 calc R
C12 C 0.63632(5) -0.29519(19) 0.74746(8) 0.0206(3) Uani 1 1 d .
H12 H 0.6228 -0.1732 0.7653 0.025 Uiso 1 1 calc R
C15 C 0.67524(6) -0.6604(2) 0.69394(9) 0.0226(3) Uani 1 1 d .
H15 H 0.6885 -0.7828 0.6759 0.027 Uiso 1 1 calc R
C1 C 0.77857(6) -0.54453(19) 0.74623(9) 0.0232(3) Uani 1 1 d .
C10 C 0.73945(5) -0.18670(19) 0.80689(9) 0.0202(3) Uani 1 1 d .
H10A H 0.7598 -0.2479 0.8603 0.024 Uiso 1 1 calc R
H10B H 0.7174 -0.0747 0.8259 0.024 Uiso 1 1 calc R
C26 C 1.14171(6) 0.5824(2) 0.96297(9) 0.0256(3) Uani 1 1 d .
H26A H 1.1317 0.6439 0.9049 0.031 Uiso 1 1 calc R
H26B H 1.1175 0.6440 1.0038 0.031 Uiso 1 1 calc R
C2 C 0.82832(5) -0.48836(19) 0.76755(9) 0.0221(3) Uani 1 1 d .
C24 C 1.06153(6) 0.33598(19) 0.91653(9) 0.0218(3) Uani 1 1 d .
H24A H 1.0371 0.4031 0.9554 0.026 Uiso 1 1 calc R
H24B H 1.0553 0.4012 0.8588 0.026 Uiso 1 1 calc R
C9 C 0.78689(5) -0.10552(18) 0.74939(9) 0.0204(3) Uani 1 1 d .
H9A H 0.7796 -0.1642 0.6903 0.024 Uiso 1 1 calc R
H9B H 0.7815 0.0367 0.7425 0.024 Uiso 1 1 calc R
C4 C 0.93170(6) -0.3762(2) 0.82404(9) 0.0223(3) Uani 1 1 d .
H4 H 0.9460 -0.5056 0.8274 0.027 Uiso 1 1 calc R
C11 C 0.69602(5) -0.33577(19) 0.76153(8) 0.0197(3) Uani 1 1 d .
C27 C 1.20584(6) 0.6262(2) 0.99536(10) 0.0277(3) Uani 1 1 d .
H27A H 1.2302 0.5685 0.9538 0.033 Uiso 1 1 calc R
H27B H 1.2163 0.5630 1.0530 0.033 Uiso 1 1 calc R
C19 C 0.44573(6) -0.1831(2) 0.57523(10) 0.0249(3) Uani 1 1 d .
H19A H 0.4652 -0.2086 0.5228 0.030 Uiso 1 1 calc R
H19B H 0.4705 -0.0937 0.6138 0.030 Uiso 1 1 calc R
C20 C 0.38677(6) -0.0824(2) 0.54626(9) 0.0234(3) Uani 1 1 d .
H20A H 0.3627 -0.1688 0.5051 0.028 Uiso 1 1 calc R
H20B H 0.3663 -0.0630 0.5982 0.028 Uiso 1 1 calc R
C22 C 0.33594(6) 0.2292(2) 0.47918(10) 0.0291(3) Uani 1 1 d .
H22A H 0.3102 0.1550 0.4361 0.044 Uiso 1 1 calc R
H22B H 0.3436 0.3568 0.4548 0.044 Uiso 1 1 calc R
H22C H 0.3176 0.2464 0.5325 0.044 Uiso 1 1 calc R
C21 C 0.39364(6) 0.1172(2) 0.50142(11) 0.0283(3) Uani 1 1 d .
H21A H 0.4110 0.0958 0.4467 0.034 Uiso 1 1 calc R
H21B H 0.4207 0.1987 0.5406 0.034 Uiso 1 1 calc R
C18 C 0.43953(6) -0.3780(2) 0.62452(10) 0.0238(3) Uani 1 1 d .
H18A H 0.4252 -0.3498 0.6811 0.029 Uiso 1 1 calc R
H18B H 0.4103 -0.4596 0.5895 0.029 Uiso 1 1 calc R
C25 C 1.12605(6) 0.3623(2) 0.95509(9) 0.0230(3) Uani 1 1 d .
H25A H 1.1511 0.2972 0.9166 0.028 Uiso 1 1 calc R
H25B H 1.1329 0.3007 1.0136 0.028 Uiso 1 1 calc R
C28 C 1.21915(7) 0.8468(2) 1.00436(11) 0.0336(3) Uani 1 1 d .
H28A H 1.2095 0.9101 0.9474 0.050 Uiso 1 1 calc R
H28B H 1.2603 0.8654 1.0246 0.050 Uiso 1 1 calc R
H28C H 1.1961 0.9043 1.0468 0.050 Uiso 1 1 calc R

loop_
_atom_site_aniso_label
_atom_site_aniso_U_11
_atom_site_aniso_U_22
_atom_site_aniso_U_33
_atom_site_aniso_U_23
_atom_site_aniso_U_13
_atom_site_aniso_U_12
O2 0.0177(4) 0.0196(5) 0.0370(6) 0.0005(4) -0.0018(4) -0.0014(3)
O1 0.0172(4) 0.0257(5) 0.0269(5) -0.0056(4) -0.0002(4) 0.0008(3)
C3 0.0198(6) 0.0195(6) 0.0196(6) 0.0000(5) 0.0012(5) 0.0004(5)
C17 0.0204(6) 0.0215(6) 0.0273(7) -0.0038(5) -0.0005(5) -0.0021(5)
C6 0.0191(6) 0.0229(7) 0.0200(6) 0.0008(5) 0.0029(5) -0.0018(5)
C13 0.0204(6) 0.0237(6) 0.0194(6) 0.0020(5) 0.0025(5) 0.0001(5)
C23 0.0157(6) 0.0249(6) 0.0235(6) 0.0023(5) 0.0015(5) 0.0016(5)
C7 0.0203(6) 0.0170(6) 0.0240(6) 0.0023(5) 0.0025(5) 0.0019(5)
C14 0.0214(6) 0.0211(7) 0.0224(6) -0.0002(5) -0.0010(5) -0.0015(5)
C16 0.0212(6) 0.0191(6) 0.0206(6) 0.0013(5) -0.0004(5) 0.0013(5)
C8 0.0190(6) 0.0229(7) 0.0173(6) 0.0022(5) 0.0020(5) 0.0026(5)
C5 0.0176(5) 0.0235(7) 0.0221(6) 0.0016(5) 0.0008(5) 0.0030(5)
C12 0.0222(6) 0.0207(6) 0.0193(6) -0.0003(5) 0.0038(5) 0.0016(5)
C15 0.0232(6) 0.0188(6) 0.0251(7) -0.0007(5) -0.0002(5) 0.0023(5)
C1 0.0250(7) 0.0171(6) 0.0267(7) -0.0021(5) -0.0001(5) 0.0036(5)
C10 0.0188(6) 0.0192(6) 0.0222(6) -0.0029(5) 0.0017(5) 0.0013(5)
C26 0.0226(7) 0.0245(7) 0.0292(7) -0.0012(5) 0.0012(5) -0.0004(5)
C2 0.0221(6) 0.0180(6) 0.0255(7) -0.0008(5) 0.0004(5) 0.0059(5)
C24 0.0185(6) 0.0237(6) 0.0230(7) 0.0007(5) 0.0016(5) 0.0005(5)
C9 0.0191(6) 0.0172(6) 0.0242(6) 0.0019(5) 0.0002(5) 0.0013(5)
C4 0.0229(6) 0.0198(7) 0.0241(7) 0.0003(5) 0.0017(5) 0.0032(5)
C11 0.0204(6) 0.0222(7) 0.0166(6) 0.0010(5) 0.0025(5) -0.0003(5)
C27 0.0242(7) 0.0291(8) 0.0292(7) -0.0041(6) 0.0008(6) -0.0031(5)
C19 0.0200(6) 0.0254(7) 0.0293(7) -0.0026(6) 0.0034(5) -0.0006(5)
C20 0.0213(6) 0.0252(7) 0.0236(6) -0.0028(5) 0.0025(5) -0.0002(5)
C22 0.0266(6) 0.0327(8) 0.0286(7) 0.0055(6) 0.0060(5) 0.0033(6)
C21 0.0228(7) 0.0267(7) 0.0355(8) -0.0008(6) 0.0040(6) -0.0018(5)
C18 0.0192(6) 0.0238(7) 0.0279(7) -0.0024(5) 0.0010(5) -0.0025(5)
C25 0.0193(6) 0.0258(7) 0.0237(7) -0.0006(5) 0.0020(5) -0.0012(5)
C28 0.0309(7) 0.0334(8) 0.0370(8) -0.0075(6) 0.0062(7) -0.0094(6)

loop_
_atom_type_symbol
_atom_type_description
_atom_type_scat_dispersion_real
_atom_type_scat_dispersion_imag
_atom_type_scat_source
C C 0.0181 0.0091 'International Tables Vol C Tables 4.2.6.8 and 6.1.1.4'
H H 0.0000 0.0000 'International Tables Vol C Tables 4.2.6.8 and 6.1.1.4'
O O 0.0492 0.0322 'International Tables Vol C Tables 4.2.6.8 and 6.1.1.4'

loop_
_geom_angle_atom_site_label_1
_geom_angle_atom_site_label_2
_geom_angle_atom_site_label_3
_geom_angle
C6 O2 C23 119.97(10)
C13 O1 C17 117.40(10)
C4 C3 C8 119.95(12)
C4 C3 C2 126.84(12)
C8 C3 C2 113.12(11)
O1 C17 C18 107.77(11)
O2 C6 C5 125.22(11)
O2 C6 C7 114.14(11)
C5 C6 C7 120.64(12)
O1 C13 C14 124.72(12)
O1 C13 C12 115.20(11)
C14 C13 C12 120.08(12)
O2 C23 C24 104.48(10)
C8 C7 C6 120.94(12)
C15 C14 C13 119.16(12)
C15 C16 C11 119.96(12)
C15 C16 C1 126.29(12)
C11 C16 C1 113.65(11)
C7 C8 C3 118.59(11)
C7 C8 C9 121.20(11)
C3 C8 C9 120.21(11)
C6 C5 C4 119.01(12)
C11 C12 C13 121.50(12)
C14 C15 C16 121.00(12)
C2 C1 C16 154.40(14)
C11 C10 C9 116.19(11)
C27 C26 C25 114.97(11)
C1 C2 C3 154.44(13)
C23 C24 C25 115.33(11)
C8 C9 C10 115.73(11)
C5 C4 C3 120.87(12)
C12 C11 C16 118.30(12)
C12 C11 C10 121.18(12)
C16 C11 C10 120.51(11)
C26 C27 C28 113.20(12)
C18 C19 C20 112.99(11)
C21 C20 C19 112.59(11)
C20 C21 C22 113.68(11)
C17 C18 C19 113.76(11)
C24 C25 C26 110.39(11)

loop_
_geom_bond_atom_site_label_1
_geom_bond_atom_site_label_2
_geom_bond_distance
O2 C6 1.3648(16)
O2 C23 1.4420(15)
O1 C13 1.3656(15)
O1 C17 1.4391(16)
C3 C4 1.3925(18)
C3 C8 1.4208(18)
C3 C2 1.4322(19)
C17 C18 1.5123(18)
C6 C5 1.3893(19)
C6 C7 1.3979(17)
C13 C14 1.3917(19)
C13 C12 1.3969(19)
C23 C24 1.5089(18)
C7 C8 1.3793(19)
C14 C15 1.3910(19)
C16 C15 1.3912(19)
C16 C11 1.4198(19)
C16 C1 1.4327(17)
C8 C9 1.5163(17)
C5 C4 1.3900(19)
C12 C11 1.3821(17)
C1 C2 1.2038(19)
C10 C11 1.5141(18)
C10 C9 1.5687(17)
C26 C27 1.5155(18)
C26 C25 1.5264(19)
C24 C25 1.5269(17)
C27 C28 1.5195(19)
C19 C18 1.5237(19)
C19 C20 1.5236(18)
C20 C21 1.521(2)
C22 C21 1.5203(19)
